data_4029814
loop_
_publ_author_name
'Fort, Diego A.'
'Woltering, Thomas J.'
'Alker, Andr\'e M'
'Bach, Thorsten'

_publ_section_title
;
 An intramolecular [2 + 2] photocycloaddition approach to conformationally
 restricted bis-pyrrolidines.
;
_journal_issue 15
_journal_name_full 'The Journal of organic chemistry'
_journal_page_first 7152
_journal_page_last 7161
_journal_paper_doi 10.1021/jo501302f
_journal_volume 79
_journal_year 2014
_chemical_absolute_configuration unk
_chemical_formula_sum 'C25 H21 N O4 S'
_chemical_formula_weight 431.49
_chemical_name_systematic
; 
 ? 
;
_space_group_IT_number 19
_symmetry_cell_setting orthorhombic
_symmetry_space_group_name_Hall 'P 2ac 2ab'
_symmetry_space_group_name_H-M 'P 21 21 21'
_atom_sites_solution_hydrogens geom
_atom_sites_solution_primary direct
_atom_sites_solution_secondary difmap
_audit_creation_method SHELXL-97
_cell_angle_alpha 90.00
_cell_angle_beta 90.00
_cell_angle_gamma 90.00
_cell_formula_units_Z 4
_cell_length_a 6.41900(10)
_cell_length_b 15.9155(4)
_cell_length_c 19.2921(5)
_cell_measurement_temperature 150(2)
_cell_volume 1970.91(8)
_computing_cell_refinement
;
CrysAlisPro, Agilent Technologies,
Version 1.171.36.24 (release 03-12-2012 CrysAlis171 .NET)
(compiled Dec  3 2012,18:21:49)
;
_computing_data_collection
;
CrysAlisPro, Agilent Technologies,
Version 1.171.36.24 (release 03-12-2012 CrysAlis171 .NET)
(compiled Dec  3 2012,18:21:49)
;
_computing_data_reduction
;
CrysAlisPro, Agilent Technologies,
Version 1.171.36.24 (release 03-12-2012 CrysAlis171 .NET)
(compiled Dec  3 2012,18:21:49)
;
_computing_molecular_graphics XSHELL
_computing_structure_refinement 'SHELXL-97 (Sheldrick, 1997)'
_computing_structure_solution 'SHELXS-97 (Sheldrick, 1990)'
_diffrn_ambient_temperature 150(2)
_diffrn_detector_area_resol_mean 0.90
_diffrn_measured_fraction_theta_full 1.000
_diffrn_measured_fraction_theta_max 1.000
_diffrn_measurement_device_type 'Goniometer Xcalibur, detector: Ruby (Gemini ultra Cu)'
_diffrn_measurement_method '\w scans'
_diffrn_radiation_monochromator mirror
_diffrn_radiation_source 'Enhance Ultra (Cu) X-ray Source'
_diffrn_radiation_type CuK\a
_diffrn_radiation_wavelength 1.54178
_diffrn_reflns_av_R_equivalents 0.0331
_diffrn_reflns_av_sigmaI/netI 0.0262
_diffrn_reflns_limit_h_max 6
_diffrn_reflns_limit_h_min -7
_diffrn_reflns_limit_k_max 17
_diffrn_reflns_limit_k_min -16
_diffrn_reflns_limit_l_max 20
_diffrn_reflns_limit_l_min -21
_diffrn_reflns_number 11502
_diffrn_reflns_theta_full 58.92
_diffrn_reflns_theta_max 58.92
_diffrn_reflns_theta_min 3.60
_exptl_absorpt_coefficient_mu 1.749
_exptl_absorpt_correction_T_max 1.00000
_exptl_absorpt_correction_T_min 0.73413
_exptl_absorpt_correction_type multi-scan
_exptl_absorpt_process_details
;
CrysAlisPro, Agilent Technologies,
Version 1.171.36.24 (release 03-12-2012 CrysAlis171 .NET)
(compiled Dec  3 2012,18:21:49)
Empirical absorption correction using spherical harmonics,
 implemented in SCALE3 ABSPACK scaling algorithm.
;
_exptl_crystal_colour colourless
_exptl_crystal_density_diffrn 1.454
_exptl_crystal_density_method 'not measured'
_exptl_crystal_F_000 904
_exptl_crystal_size_max 0.50
_exptl_crystal_size_mid 0.10
_exptl_crystal_size_min 0.10
_refine_diff_density_max 0.326
_refine_diff_density_min -0.716
_refine_diff_density_rms 0.100
_refine_ls_abs_structure_details 'Flack H D (1983), Acta Cryst. A39, 876-881'
_refine_ls_abs_structure_Flack 0.00(3)
_refine_ls_extinction_coef 0.0035(6)
_refine_ls_extinction_expression Fc^*^=kFc[1+0.001xFc^2^\l^3^/sin(2\q)]^-1/4^
_refine_ls_extinction_method SHELXL
_refine_ls_goodness_of_fit_ref 1.210
_refine_ls_hydrogen_treatment constr
_refine_ls_matrix_type full
_refine_ls_number_parameters 262
_refine_ls_number_reflns 2824
_refine_ls_number_restraints 0
_refine_ls_restrained_S_all 1.210
_refine_ls_R_factor_all 0.0488
_refine_ls_R_factor_gt 0.0475
_refine_ls_shift/su_max 0.014
_refine_ls_shift/su_mean 0.001
_refine_ls_structure_factor_coef Fsqd
_refine_ls_weighting_details 'calc w=1/[\s^2^(Fo^2^)+(0.0910P)^2^+1.1900P] where P=(Fo^2^+2Fc^2^)/3'
_refine_ls_weighting_scheme calc
_refine_ls_wR_factor_gt 0.1458
_refine_ls_wR_factor_ref 0.1475
_reflns_number_gt 2733
_reflns_number_total 2824
_reflns_threshold_expression >2sigma(I)
_cod_data_source_file jo501302f_si_003.cif
_cod_data_source_block x2844_cu
_cod_depositor_comments
;
The following automatic conversions were performed:

'_symmetry_cell_setting' value 'Orthorhombic' changed to
'orthorhombic' according to
/usr/data/users/saulius/crontab/automatic-downloads/rss-feeds/ACS/lib/dictionaries/cif_core.dic
dictionary named 'cif_core.dic' version 2.4.2 from 2011-04-26.

Automatic conversion script
Id: cif_fix_values 2281 2013-09-26 08:29:07Z andrius 

 Adding full bibliography for 4029813--4029815.cif.
;
_cod_original_sg_symbol_H-M 'P2(1)2(1)2(1) '
_cod_database_code 4029814

loop_
_symmetry_equiv_pos_as_xyz
'x, y, z'
'-x+1/2, -y, z+1/2'
'-x, y+1/2, -z+1/2'
'x+1/2, -y+1/2, -z'

loop_
_atom_site_label
_atom_site_type_symbol
_atom_site_fract_x
_atom_site_fract_y
_atom_site_fract_z
_atom_site_U_iso_or_equiv
_atom_site_adp_type
_atom_site_occupancy
_atom_site_symmetry_multiplicity
_atom_site_calc_flag
_atom_site_refinement_flags
S1 S 0.22816(13) 0.99482(5) 0.18757(4) 0.0230(3) Uani 1 1 d .
O2 O 0.0089(4) 0.98073(16) 0.19129(14) 0.0297(6) Uani 1 1 d .
O3 O 0.3173(4) 1.06571(16) 0.22198(14) 0.0296(7) Uani 1 1 d .
O4 O 0.5114(4) 0.67410(16) 0.15567(13) 0.0291(6) Uani 1 1 d .
O5 O 0.8289(4) 0.73095(19) 0.15720(16) 0.0379(8) Uani 1 1 d .
N6 N 0.3424(5) 0.91151(19) 0.21996(15) 0.0222(7) Uani 1 1 d .
C7 C 0.4968(9) 0.9918(3) -0.1137(2) 0.0525(13) Uani 1 1 d .
H7A H 0.4115 0.9511 -0.1391 0.079 Uiso 1 1 calc R
H7B H 0.6437 0.9753 -0.1165 0.079 Uiso 1 1 calc R
H7C H 0.4791 1.0477 -0.1343 0.079 Uiso 1 1 calc R
C8 C 0.4290(7) 0.9940(3) -0.0383(2) 0.0388(10) Uani 1 1 d .
C9 C 0.5552(7) 1.0297(3) 0.0122(2) 0.0378(11) Uani 1 1 d .
H9 H 0.6868 1.0523 -0.0004 0.045 Uiso 1 1 calc R
C10 C 0.4922(7) 1.0329(2) 0.0807(2) 0.0321(10) Uani 1 1 d .
H10 H 0.5794 1.0578 0.1148 0.039 Uiso 1 1 calc R
C11 C 0.3011(6) 0.9996(2) 0.09926(19) 0.0278(8) Uani 1 1 d .
C12 C 0.1716(7) 0.9635(2) 0.0495(2) 0.0333(10) Uani 1 1 d .
H12 H 0.0403 0.9408 0.0623 0.040 Uiso 1 1 calc R
C13 C 0.2369(8) 0.9613(2) -0.0189(2) 0.0394(11) Uani 1 1 d .
H13 H 0.1490 0.9370 -0.0531 0.047 Uiso 1 1 calc R
C14 C 0.2690(5) 0.8292(2) 0.19325(18) 0.0211(8) Uani 1 1 d .
H14A H 0.3228 0.8205 0.1457 0.025 Uiso 1 1 calc R
H14B H 0.1149 0.8290 0.1912 0.025 Uiso 1 1 calc R
C15 C 0.3439(6) 0.7573(2) 0.24030(19) 0.0224(8) Uani 1 1 d .
C16 C 0.3237(6) 0.6753(2) 0.1988(2) 0.0262(8) Uani 1 1 d .
H16A H 0.3194 0.6259 0.2300 0.031 Uiso 1 1 calc R
H16B H 0.1964 0.6756 0.1698 0.031 Uiso 1 1 calc R
C17 C 0.6610(6) 0.7241(2) 0.1834(2) 0.0271(9) Uani 1 1 d .
C18 C 0.5803(6) 0.7606(2) 0.25031(19) 0.0237(9) Uani 1 1 d .
H18 H 0.6158 0.7200 0.2880 0.028 Uiso 1 1 calc R
C19 C 0.6428(6) 0.8472(2) 0.27552(19) 0.0229(8) Uani 1 1 d .
H19 H 0.7979 0.8497 0.2798 0.027 Uiso 1 1 calc R
C20 C 0.5713(6) 0.9142(2) 0.2246(2) 0.0248(8) Uani 1 1 d .
H20A H 0.6170 0.9703 0.2406 0.030 Uiso 1 1 calc R
H20B H 0.6332 0.9037 0.1784 0.030 Uiso 1 1 calc R
C21 C 0.5449(6) 0.8584(2) 0.3480(2) 0.0266(9) Uani 1 1 d .
H21A H 0.6487 0.8409 0.3830 0.032 Uiso 1 1 calc R
H21B H 0.5177 0.9190 0.3552 0.032 Uiso 1 1 calc R
C22 C 0.3433(6) 0.8107(2) 0.36172(19) 0.0236(8) Uani 1 1 d .
C23 C 0.2464(6) 0.7607(2) 0.31152(19) 0.0229(8) Uani 1 1 d .
C24 C 0.0698(6) 0.7144(2) 0.3286(2) 0.0277(9) Uani 1 1 d .
H24 H 0.0059 0.6796 0.2947 0.033 Uiso 1 1 calc R
C25 C -0.0135(6) 0.7186(3) 0.3949(2) 0.0315(9) Uani 1 1 d .
H25 H -0.1336 0.6866 0.4063 0.038 Uiso 1 1 calc R
C26 C 0.0780(7) 0.7693(3) 0.4439(2) 0.0346(10) Uani 1 1 d .
H26 H 0.0195 0.7734 0.4890 0.042 Uiso 1 1 calc R
C27 C 0.2560(7) 0.8144(2) 0.42728(19) 0.0288(9) Uani 1 1 d .
H27 H 0.3195 0.8485 0.4617 0.035 Uiso 1 1 calc R
C31 C 1.1487(18) 0.7746(8) 0.0070(6) 0.134(4) Uiso 1 1 d .
C32 C 0.791(2) 0.8606(10) 0.0082(8) 0.175(5) Uiso 1 1 d .
C33 C 0.9765(16) 0.7296(7) 0.0012(5) 0.116(3) Uiso 1 1 d .
C34 C 0.8023(19) 0.7917(8) 0.0019(7) 0.138(4) Uiso 1 1 d .

loop_
_atom_site_aniso_label
_atom_site_aniso_U_11
_atom_site_aniso_U_22
_atom_site_aniso_U_33
_atom_site_aniso_U_23
_atom_site_aniso_U_13
_atom_site_aniso_U_12
S1 0.0205(5) 0.0173(5) 0.0313(5) 0.0012(4) -0.0001(4) -0.0006(4)
O2 0.0204(13) 0.0252(13) 0.0436(15) 0.0030(12) -0.0004(12) 0.0026(11)
O3 0.0315(15) 0.0197(13) 0.0375(15) -0.0017(11) -0.0019(13) -0.0003(11)
O4 0.0263(14) 0.0277(14) 0.0334(14) -0.0089(11) -0.0037(12) 0.0013(12)
O5 0.0259(16) 0.0438(18) 0.0441(16) -0.0099(14) 0.0033(13) 0.0001(13)
N6 0.0190(16) 0.0187(15) 0.0290(16) 0.0001(13) -0.0025(14) -0.0038(13)
C7 0.079(4) 0.039(3) 0.040(2) 0.002(2) 0.013(2) 0.006(3)
C8 0.053(3) 0.026(2) 0.037(2) 0.0045(19) 0.008(2) 0.001(2)
C9 0.039(2) 0.033(2) 0.041(2) 0.0050(19) 0.009(2) -0.0003(19)
C10 0.031(2) 0.026(2) 0.039(2) 0.0044(17) 0.0012(19) -0.0037(18)
C11 0.033(2) 0.0189(18) 0.0318(19) 0.0039(16) -0.0005(17) 0.0003(19)
C12 0.036(2) 0.026(2) 0.038(2) 0.0004(18) -0.0051(19) -0.0033(18)
C13 0.056(3) 0.026(2) 0.037(2) -0.0050(17) -0.007(2) -0.003(2)
C14 0.0185(17) 0.0184(17) 0.0265(17) -0.0003(15) -0.0004(16) -0.0039(15)
C15 0.0187(19) 0.0184(18) 0.0302(19) 0.0000(15) -0.0038(15) -0.0014(15)
C16 0.025(2) 0.0194(18) 0.034(2) -0.0027(16) -0.0036(17) 0.0005(15)
C17 0.022(2) 0.0225(19) 0.037(2) -0.0033(17) -0.0051(19) 0.0051(15)
C18 0.0187(19) 0.0191(19) 0.033(2) 0.0007(16) -0.0040(16) 0.0029(15)
C19 0.0146(18) 0.0221(19) 0.0319(19) -0.0026(16) -0.0033(16) 0.0001(15)
C20 0.0173(19) 0.0201(19) 0.037(2) -0.0009(16) 0.0021(16) -0.0049(15)
C21 0.023(2) 0.023(2) 0.034(2) -0.0044(16) -0.0061(16) -0.0008(17)
C22 0.0226(19) 0.0176(18) 0.0306(19) 0.0062(15) -0.0053(16) 0.0036(15)
C23 0.0232(18) 0.0157(17) 0.0299(18) 0.0035(14) -0.0049(18) 0.0041(15)
C24 0.022(2) 0.0240(19) 0.037(2) 0.0085(16) -0.0043(17) -0.0011(16)
C25 0.025(2) 0.032(2) 0.038(2) 0.0147(18) 0.0008(19) -0.0031(18)
C26 0.039(3) 0.034(2) 0.031(2) 0.0092(18) 0.0045(19) 0.0023(19)
C27 0.034(2) 0.0248(19) 0.0278(19) 0.0007(15) -0.0049(17) 0.0026(18)

loop_
_atom_type_symbol
_atom_type_description
_atom_type_scat_dispersion_real
_atom_type_scat_dispersion_imag
_atom_type_scat_source
C C 0.0181 0.0091 'International Tables Vol C Tables 4.2.6.8 and 6.1.1.4'
H H 0.0000 0.0000 'International Tables Vol C Tables 4.2.6.8 and 6.1.1.4'
N N 0.0311 0.0180 'International Tables Vol C Tables 4.2.6.8 and 6.1.1.4'
O O 0.0492 0.0322 'International Tables Vol C Tables 4.2.6.8 and 6.1.1.4'
S S 0.3331 0.5567 'International Tables Vol C Tables 4.2.6.8 and 6.1.1.4'

loop_
_geom_angle_atom_site_label_1
_geom_angle_atom_site_label_2
_geom_angle_atom_site_label_3
_geom_angle
_geom_angle_site_symmetry_1
_geom_angle_site_symmetry_3
O2 S1 O3 119.71(16) . .
O2 S1 N6 107.17(16) . .
O3 S1 N6 106.41(15) . .
O2 S1 C11 108.43(17) . .
O3 S1 C11 107.94(17) . .
N6 S1 C11 106.47(17) . .
C17 O4 C16 110.6(3) . .
C20 N6 C14 111.3(3) . .
C20 N6 S1 116.5(2) . .
C14 N6 S1 116.1(2) . .
C8 C7 H7A 109.5 . .
C8 C7 H7B 109.5 . .
H7A C7 H7B 109.5 . .
C8 C7 H7C 109.5 . .
H7A C7 H7C 109.5 . .
H7B C7 H7C 109.5 . .
C9 C8 C13 118.8(4) . .
C9 C8 C7 121.0(4) . .
C13 C8 C7 120.3(4) . .
C10 C9 C8 121.0(4) . .
C10 C9 H9 119.5 . .
C8 C9 H9 119.5 . .
C9 C10 C11 119.5(4) . .
C9 C10 H10 120.2 . .
C11 C10 H10 120.2 . .
C10 C11 C12 120.6(4) . .
C10 C11 S1 120.0(3) . .
C12 C11 S1 119.2(3) . .
C13 C12 C11 119.1(4) . .
C13 C12 H12 120.4 . .
C11 C12 H12 120.4 . .
C12 C13 C8 121.1(4) . .
C12 C13 H13 119.5 . .
C8 C13 H13 119.5 . .
N6 C14 C15 110.6(3) . .
N6 C14 H14A 109.5 . .
C15 C14 H14A 109.5 . .
N6 C14 H14B 109.5 . .
C15 C14 H14B 109.5 . .
H14A C14 H14B 108.1 . .
C23 C15 C18 107.1(3) . .
C23 C15 C16 118.0(3) . .
C18 C15 C16 100.3(3) . .
C23 C15 C14 112.4(3) . .
C18 C15 C14 111.0(3) . .
C16 C15 C14 107.3(3) . .
O4 C16 C15 103.7(3) . .
O4 C16 H16A 111.0 . .
C15 C16 H16A 111.0 . .
O4 C16 H16B 111.0 . .
C15 C16 H16B 111.0 . .
H16A C16 H16B 109.0 . .
O5 C17 O4 121.7(4) . .
O5 C17 C18 129.5(4) . .
O4 C17 C18 108.7(3) . .
C17 C18 C19 122.3(3) . .
C17 C18 C15 102.7(3) . .
C19 C18 C15 109.6(3) . .
C17 C18 H18 107.1 . .
C19 C18 H18 107.1 . .
C15 C18 H18 107.1 . .
C18 C19 C20 110.5(3) . .
C18 C19 C21 106.8(3) . .
C20 C19 C21 112.4(3) . .
C18 C19 H19 109.0 . .
C20 C19 H19 109.0 . .
C21 C19 H19 109.0 . .
N6 C20 C19 108.7(3) . .
N6 C20 H20A 110.0 . .
C19 C20 H20A 110.0 . .
N6 C20 H20B 110.0 . .
C19 C20 H20B 110.0 . .
H20A C20 H20B 108.3 . .
C22 C21 C19 116.5(3) . .
C22 C21 H21A 108.2 . .
C19 C21 H21A 108.2 . .
C22 C21 H21B 108.2 . .
C19 C21 H21B 108.2 . .
H21A C21 H21B 107.3 . .
C27 C22 C23 118.4(4) . .
C27 C22 C21 118.8(3) . .
C23 C22 C21 122.7(3) . .
C24 C23 C22 119.9(3) . .
C24 C23 C15 122.3(3) . .
C22 C23 C15 117.7(3) . .
C25 C24 C23 120.5(4) . .
C25 C24 H24 119.8 . .
C23 C24 H24 119.8 . .
C26 C25 C24 119.8(4) . .
C26 C25 H25 120.1 . .
C24 C25 H25 120.1 . .
C25 C26 C27 119.8(4) . .
C25 C26 H26 120.1 . .
C27 C26 H26 120.1 . .
C22 C27 C26 121.5(4) . .
C22 C27 H27 119.3 . .
C26 C27 H27 119.3 . .
C33 C31 C34 99.5(9) . 4_565
C31 C33 C34 105.5(8) . .
C32 C34 C31 133.4(15) . 4_465
C32 C34 C33 135.1(15) . .
C31 C34 C33 91.5(8) 4_465 .

loop_
_geom_bond_atom_site_label_1
_geom_bond_atom_site_label_2
_geom_bond_distance
_geom_bond_site_symmetry_2
S1 O2 1.427(3) .
S1 O3 1.429(3) .
S1 N6 1.639(3) .
S1 C11 1.768(4) .
O4 C17 1.357(5) .
O4 C16 1.464(5) .
O5 C17 1.195(5) .
N6 C20 1.472(5) .
N6 C14 1.485(4) .
C7 C8 1.519(6) .
C7 H7A 0.9800 .
C7 H7B 0.9800 .
C7 H7C 0.9800 .
C8 C9 1.390(6) .
C8 C13 1.390(7) .
C9 C10 1.383(6) .
C9 H9 0.9500 .
C10 C11 1.384(6) .
C10 H10 0.9500 .
C11 C12 1.394(6) .
C12 C13 1.384(6) .
C12 H12 0.9500 .
C13 H13 0.9500 .
C14 C15 1.538(5) .
C14 H14A 0.9900 .
C14 H14B 0.9900 .
C15 C23 1.511(5) .
C15 C18 1.531(5) .
C15 C16 1.537(5) .
C16 H16A 0.9900 .
C16 H16B 0.9900 .
C17 C18 1.508(6) .
C18 C19 1.515(5) .
C18 H18 1.0000 .
C19 C20 1.521(5) .
C19 C21 1.543(5) .
C19 H19 1.0000 .
C20 H20A 0.9900 .
C20 H20B 0.9900 .
C21 C22 1.524(5) .
C21 H21A 0.9900 .
C21 H21B 0.9900 .
C22 C27 1.384(5) .
C22 C23 1.400(5) .
C23 C24 1.392(6) .
C24 C25 1.387(6) .
C24 H24 0.9500 .
C25 C26 1.374(6) .
C25 H25 0.9500 .
C26 C27 1.387(6) .
C26 H26 0.9500 .
C27 H27 0.9500 .
C31 C33 1.322(13) .
C31 C34 1.453(13) 4_565
C32 C34 1.106(17) .
C33 C34 1.492(14) .
C34 C31 1.453(13) 4_465

loop_
_geom_torsion_atom_site_label_1
_geom_torsion_atom_site_label_2
_geom_torsion_atom_site_label_3
_geom_torsion_atom_site_label_4
_geom_torsion
_geom_torsion_site_symmetry_1
_geom_torsion_site_symmetry_4
O2 S1 N6 C20 -177.0(3) . .
O3 S1 N6 C20 -47.8(3) . .
C11 S1 N6 C20 67.1(3) . .
O2 S1 N6 C14 48.9(3) . .
O3 S1 N6 C14 178.1(3) . .
C11 S1 N6 C14 -67.0(3) . .
C13 C8 C9 C10 0.1(6) . .
C7 C8 C9 C10 179.0(4) . .
C8 C9 C10 C11 0.3(6) . .
C9 C10 C11 C12 -0.4(6) . .
C9 C10 C11 S1 174.5(3) . .
O2 S1 C11 C10 164.0(3) . .
O3 S1 C11 C10 32.9(4) . .
N6 S1 C11 C10 -81.0(3) . .
O2 S1 C11 C12 -21.0(4) . .
O3 S1 C11 C12 -152.1(3) . .
N6 S1 C11 C12 94.0(3) . .
C10 C11 C12 C13 0.1(6) . .
S1 C11 C12 C13 -174.8(3) . .
C11 C12 C13 C8 0.3(6) . .
C9 C8 C13 C12 -0.4(6) . .
C7 C8 C13 C12 -179.3(4) . .
C20 N6 C14 C15 58.6(4) . .
S1 N6 C14 C15 -165.0(2) . .
N6 C14 C15 C23 66.2(4) . .
N6 C14 C15 C18 -53.8(4) . .
N6 C14 C15 C16 -162.5(3) . .
C17 O4 C16 C15 21.5(4) . .
C23 C15 C16 O4 -150.5(3) . .
C18 C15 C16 O4 -34.6(4) . .
C14 C15 C16 O4 81.4(3) . .
C16 O4 C17 O5 178.5(4) . .
C16 O4 C17 C18 1.8(4) . .
O5 C17 C18 C19 36.1(6) . .
O4 C17 C18 C19 -147.6(3) . .
O5 C17 C18 C15 159.3(4) . .
O4 C17 C18 C15 -24.3(4) . .
C23 C15 C18 C17 158.9(3) . .
C16 C15 C18 C17 35.2(4) . .
C14 C15 C18 C17 -78.0(4) . .
C23 C15 C18 C19 -69.7(4) . .
C16 C15 C18 C19 166.6(3) . .
C14 C15 C18 C19 53.4(4) . .
C17 C18 C19 C20 62.5(4) . .
C15 C18 C19 C20 -57.6(4) . .
C17 C18 C19 C21 -175.0(3) . .
C15 C18 C19 C21 64.9(4) . .
C14 N6 C20 C19 -62.0(4) . .
S1 N6 C20 C19 161.9(2) . .
C18 C19 C20 N6 61.6(4) . .
C21 C19 C20 N6 -57.5(4) . .
C18 C19 C21 C22 -28.8(4) . .
C20 C19 C21 C22 92.5(4) . .
C19 C21 C22 C27 176.0(3) . .
C19 C21 C22 C23 -1.6(5) . .
C27 C22 C23 C24 -1.7(5) . .
C21 C22 C23 C24 175.9(3) . .
C27 C22 C23 C15 -179.9(3) . .
C21 C22 C23 C15 -2.4(5) . .
C18 C15 C23 C24 -142.3(3) . .
C16 C15 C23 C24 -30.2(5) . .
C14 C15 C23 C24 95.5(4) . .
C18 C15 C23 C22 36.0(4) . .
C16 C15 C23 C22 148.0(3) . .
C14 C15 C23 C22 -86.2(4) . .
C22 C23 C24 C25 1.2(5) . .
C15 C23 C24 C25 179.4(3) . .
C23 C24 C25 C26 0.4(6) . .
C24 C25 C26 C27 -1.5(6) . .
C23 C22 C27 C26 0.6(5) . .
C21 C22 C27 C26 -177.0(3) . .
C25 C26 C27 C22 1.0(6) . .
C34 C31 C33 C34 -174.1(6) 4_565 .
C31 C33 C34 C32 -3(2) . .
C31 C33 C34 C31 178.4(7) . 4_465
